data_4333212
loop_
_publ_author_name
'Gaess, Daniel'
'Harms, Klaus'
'Pokoj, Michael'
'Stolz, Wolfgang'
'Sundermeyer, J\"org'

_publ_section_title
;
 Volatile Imido&#x2212;Hydrazido Compounds of the Refractory Metals
 Niobium, Tantalum, Molybdenum, and Tungsten
;
_journal_issue 16
_journal_name_full 'Inorganic Chemistry'
_journal_page_first 6688
_journal_page_last 6701
_journal_paper_doi 10.1021/ic062435e
_journal_volume 46
_journal_year 2007
_chemical_formula_moiety 'C21 H46 N5 Si2 Ta'
_chemical_formula_sum 'C21 H46 N5 Si2 Ta'
_chemical_formula_weight 605.76
_chemical_name_systematic
;

 ?

;
_space_group_IT_number 14
_symmetry_cell_setting monoclinic
_symmetry_space_group_name_Hall '-P 2ybc'
_symmetry_space_group_name_H-M 'P 1 21/c 1'
_atom_sites_solution_hydrogens geom
_atom_sites_solution_primary direct
_atom_sites_solution_secondary difmap
_audit_creation_method SHELXL-97
_cell_angle_alpha 90.00
_cell_angle_beta 94.528(5)
_cell_angle_gamma 90.00
_cell_formula_units_Z 4
_cell_length_a 17.5882(12)
_cell_length_b 10.3497(4)
_cell_length_c 15.9474(10)
_cell_measurement_reflns_used 38240
_cell_measurement_temperature 173(2)
_cell_measurement_theta_max 26.3
_cell_measurement_theta_min 1.3
_cell_volume 2893.9(3)
_computing_cell_refinement 'STOE X-AREA'
_computing_data_collection 'STOE X-AREA'
_computing_data_reduction 'STOE X-RED'
_computing_molecular_graphics 'Ortep-3 for Windows (Farrugia, 1997)'
_computing_publication_material 'WinGX publication routines (Farrugia, 1999)'
_computing_structure_refinement 'SHELXL-97 (Sheldrick, 1997)'
_computing_structure_solution 'SIR92 (Giacovazzo et al, 1993)'
_diffrn_ambient_temperature 173(2)
_diffrn_detector_area_resol_mean 6.67
_diffrn_measured_fraction_theta_full 1.000
_diffrn_measured_fraction_theta_max 0.992
_diffrn_measurement_device_type 'STOE IPDS 2'
_diffrn_measurement_method 'rotation method'
_diffrn_radiation_monochromator graphite
_diffrn_radiation_source 'fine-focus sealed tube'
_diffrn_radiation_type MoK\a
_diffrn_radiation_wavelength 0.71073
_diffrn_reflns_av_R_equivalents 0.0384
_diffrn_reflns_av_sigmaI/netI 0.0216
_diffrn_reflns_limit_h_max 21
_diffrn_reflns_limit_h_min -21
_diffrn_reflns_limit_k_max 11
_diffrn_reflns_limit_k_min -12
_diffrn_reflns_limit_l_max 19
_diffrn_reflns_limit_l_min -19
_diffrn_reflns_number 39968
_diffrn_reflns_theta_full 25.00
_diffrn_reflns_theta_max 25.97
_diffrn_reflns_theta_min 2.29
_exptl_absorpt_coefficient_mu 3.896
_exptl_absorpt_correction_T_max 0.7186
_exptl_absorpt_correction_T_min 0.364
_exptl_absorpt_correction_type integration
_exptl_crystal_colour colourless
_exptl_crystal_density_diffrn 1.390
_exptl_crystal_density_method 'not measured'
_exptl_crystal_description prism
_exptl_crystal_F_000 1232
_exptl_crystal_size_max 0.45
_exptl_crystal_size_mid 0.18
_exptl_crystal_size_min 0.12
_refine_diff_density_max 0.647
_refine_diff_density_min -0.749
_refine_diff_density_rms 0.075
_refine_ls_extinction_coef 0.00066(8)
_refine_ls_extinction_expression Fc^*^=kFc[1+0.001xFc^2^\l^3^/sin(2\q)]^-1/4^
_refine_ls_extinction_method SHELXL
_refine_ls_goodness_of_fit_ref 0.961
_refine_ls_hydrogen_treatment noref
_refine_ls_matrix_type full
_refine_ls_number_parameters 276
_refine_ls_number_reflns 5623
_refine_ls_number_restraints 0
_refine_ls_restrained_S_all 0.961
_refine_ls_R_factor_all 0.0291
_refine_ls_R_factor_gt 0.0222
_refine_ls_shift/su_max 0.004
_refine_ls_shift/su_mean 0.000
_refine_ls_structure_factor_coef Fsqd
_refine_ls_weighting_details 'calc w=1/[\s^2^(Fo^2^)+(0.0367P)^2^+0.0000P] where P=(Fo^2^+2Fc^2^)/3'
_refine_ls_weighting_scheme calc
_refine_ls_wR_factor_gt 0.0521
_refine_ls_wR_factor_ref 0.0534
_reflns_number_gt 4755
_reflns_number_total 5623
_reflns_threshold_expression >2sigma(I)
_cod_data_source_file ic062435esup1.cif
_cod_data_source_block compound_5a
_cod_database_code 4333212

loop_
_symmetry_equiv_pos_as_xyz
'x, y, z'
'-x, y+1/2, -z+1/2'
'-x, -y, -z'
'x, -y-1/2, z-1/2'

loop_
_atom_site_label
_atom_site_type_symbol
_atom_site_fract_x
_atom_site_fract_y
_atom_site_fract_z
_atom_site_U_iso_or_equiv
_atom_site_adp_type
_atom_site_occupancy
_atom_site_symmetry_multiplicity
_atom_site_calc_flag
_atom_site_refinement_flags
C1 C 0.82767(19) 0.2314(3) 0.2487(2) 0.0411(7) Uani 1 1 d .
H1A H 0.8465 0.3143 0.2273 0.049 Uiso 1 1 calc R
H1B H 0.7918 0.2530 0.2913 0.049 Uiso 1 1 calc R
C2 C 0.89376(19) 0.1652(3) 0.29315(19) 0.0378(7) Uani 1 1 d .
C3 C 0.88510(19) 0.0556(3) 0.3424(2) 0.0427(8) Uani 1 1 d .
H3 H 0.8353 0.0230 0.3479 0.051 Uiso 1 1 calc R
C4 C 0.9465(2) -0.0069(4) 0.3835(2) 0.0537(9) Uani 1 1 d .
H4 H 0.9384 -0.0805 0.4173 0.064 Uiso 1 1 calc R
C5 C 1.0197(2) 0.0374(4) 0.3756(3) 0.0555(9) Uani 1 1 d .
H5 H 1.0622 -0.0059 0.4033 0.067 Uiso 1 1 calc R
C6 C 1.0304(2) 0.1446(4) 0.3274(2) 0.0520(9) Uani 1 1 d .
H6 H 1.0806 0.1753 0.3214 0.062 Uiso 1 1 calc R
C7 C 0.9685(2) 0.2087(3) 0.2872(2) 0.0445(8) Uani 1 1 d .
H7 H 0.9771 0.2838 0.2549 0.053 Uiso 1 1 calc R
C8 C 0.91566(18) -0.0162(3) 0.1159(2) 0.0411(7) Uani 1 1 d .
H8A H 0.8821 -0.0802 0.1394 0.062 Uiso 1 1 calc R
H8B H 0.9548 0.0109 0.1595 0.062 Uiso 1 1 calc R
H8C H 0.9401 -0.0547 0.0688 0.062 Uiso 1 1 calc R
C9 C 0.9174(2) 0.1970(3) 0.0511(2) 0.0470(8) Uani 1 1 d .
H9A H 0.9418 0.1621 0.0027 0.071 Uiso 1 1 calc R
H9B H 0.9567 0.2256 0.0941 0.071 Uiso 1 1 calc R
H9C H 0.8850 0.2704 0.0329 0.071 Uiso 1 1 calc R
C10 C 0.6937(2) -0.0107(4) -0.0962(2) 0.0603(10) Uani 1 1 d .
H10A H 0.6568 -0.0089 -0.0532 0.090 Uiso 1 1 calc R
H10B H 0.6792 -0.0780 -0.1376 0.090 Uiso 1 1 calc R
H10C H 0.6941 0.0735 -0.1244 0.090 Uiso 1 1 calc R
C11 C 0.7940(2) -0.2186(3) -0.0102(2) 0.0538(9) Uani 1 1 d .
H11A H 0.8440 -0.2371 0.0188 0.081 Uiso 1 1 calc R
H11B H 0.7855 -0.2754 -0.0592 0.081 Uiso 1 1 calc R
H11C H 0.7541 -0.2337 0.0283 0.081 Uiso 1 1 calc R
C12 C 0.8664(2) -0.0274(4) -0.1196(2) 0.0465(8) Uani 1 1 d .
H12A H 0.8692 0.0632 -0.1371 0.070 Uiso 1 1 calc R
H12B H 0.8544 -0.0819 -0.1692 0.070 Uiso 1 1 calc R
H12C H 0.9156 -0.0537 -0.0917 0.070 Uiso 1 1 calc R
C13 C 0.7202(3) 0.3580(4) -0.0104(3) 0.0640(11) Uani 1 1 d .
H13A H 0.7148 0.2735 -0.0380 0.096 Uiso 1 1 calc R
H13B H 0.7636 0.4041 -0.0312 0.096 Uiso 1 1 calc R
H13C H 0.6736 0.4085 -0.0230 0.096 Uiso 1 1 calc R
C14 C 0.7437(2) 0.4644(4) 0.1243(3) 0.0629(11) Uani 1 1 d .
H14A H 0.7919 0.5034 0.1105 0.094 Uiso 1 1 calc R
H14B H 0.7448 0.4506 0.1852 0.094 Uiso 1 1 calc R
H14C H 0.7014 0.5222 0.1063 0.094 Uiso 1 1 calc R
C15 C 0.5290(3) 0.2152(6) 0.0120(4) 0.109(2) Uani 1 1 d .
H15A H 0.5473 0.2592 -0.0369 0.163 Uiso 1 1 calc R
H15B H 0.4737 0.2266 0.0121 0.163 Uiso 1 1 calc R
H15C H 0.5409 0.1228 0.0093 0.163 Uiso 1 1 calc R
C16 C 0.5438(3) 0.2002(6) 0.2021(4) 0.105(2) Uani 1 1 d .
H16A H 0.5619 0.1106 0.2025 0.157 Uiso 1 1 calc R
H16B H 0.4879 0.2009 0.1991 0.157 Uiso 1 1 calc R
H16C H 0.5640 0.2438 0.2537 0.157 Uiso 1 1 calc R
C17 C 0.5509(3) 0.4582(4) 0.1144(3) 0.0766(13) Uani 1 1 d .
H17A H 0.5719 0.5042 0.0677 0.115 Uiso 1 1 calc R
H17B H 0.5719 0.4951 0.1679 0.115 Uiso 1 1 calc R
H17C H 0.4952 0.4670 0.1099 0.115 Uiso 1 1 calc R
C18 C 0.69164(19) -0.1180(3) 0.22546(19) 0.0374(7) Uani 1 1 d .
C19 C 0.6265(2) -0.1676(4) 0.1641(2) 0.0527(9) Uani 1 1 d .
H19A H 0.5860 -0.1024 0.1581 0.079 Uiso 1 1 calc R
H19B H 0.6060 -0.2478 0.1859 0.079 Uiso 1 1 calc R
H19C H 0.6458 -0.1840 0.1091 0.079 Uiso 1 1 calc R
C20 C 0.7551(2) -0.2200(3) 0.2345(2) 0.0453(8) Uani 1 1 d .
H20A H 0.7749 -0.2353 0.1796 0.068 Uiso 1 1 calc R
H20B H 0.7346 -0.3008 0.2555 0.068 Uiso 1 1 calc R
H20C H 0.7965 -0.1890 0.2742 0.068 Uiso 1 1 calc R
C21 C 0.6617(2) -0.0917(4) 0.3112(2) 0.0471(8) Uani 1 1 d .
H21A H 0.7038 -0.0629 0.3507 0.071 Uiso 1 1 calc R
H21B H 0.6396 -0.1710 0.3324 0.071 Uiso 1 1 calc R
H21C H 0.6226 -0.0243 0.3055 0.071 Uiso 1 1 calc R
N1 N 0.80139(14) 0.0671(2) 0.03409(16) 0.0359(6) Uani 1 1 d .
N2 N 0.87056(14) 0.0964(2) 0.08621(16) 0.0347(5) Uani 1 1 d .
N3 N 0.67496(15) 0.2602(2) 0.11474(16) 0.0378(6) Uani 1 1 d .
N4 N 0.73323(16) 0.3399(2) 0.08072(19) 0.0422(7) Uani 1 1 d .
N5 N 0.72254(15) -0.0003(2) 0.19250(15) 0.0354(6) Uani 1 1 d .
Si1 Si 0.79067(5) -0.04600(9) -0.04555(5) 0.03777(19) Uani 1 1 d .
Si2 Si 0.57662(6) 0.28506(10) 0.11005(7) 0.0500(2) Uani 1 1 d .
Ta1 Ta 0.759832(7) 0.135949(11) 0.141621(7) 0.02986(5) Uani 1 1 d .

loop_
_atom_site_aniso_label
_atom_site_aniso_U_11
_atom_site_aniso_U_22
_atom_site_aniso_U_33
_atom_site_aniso_U_23
_atom_site_aniso_U_13
_atom_site_aniso_U_12
C1 0.0429(18) 0.0367(16) 0.0420(17) -0.0106(14) -0.0071(14) 0.0008(14)
C2 0.0423(18) 0.0352(17) 0.0350(16) -0.0102(12) -0.0021(13) 0.0014(13)
C3 0.0395(18) 0.0482(19) 0.0407(17) -0.0030(14) 0.0044(14) -0.0018(15)
C4 0.056(2) 0.053(2) 0.051(2) 0.0075(17) -0.0020(17) 0.0008(18)
C5 0.046(2) 0.054(2) 0.064(2) 0.0020(19) -0.0125(17) 0.0057(17)
C6 0.0399(19) 0.054(2) 0.061(2) -0.0092(18) -0.0020(16) -0.0042(16)
C7 0.047(2) 0.0403(19) 0.0450(18) -0.0040(15) -0.0020(15) -0.0090(15)
C8 0.0319(16) 0.0412(18) 0.0502(19) -0.0053(15) 0.0027(14) 0.0069(14)
C9 0.0429(19) 0.0436(19) 0.056(2) -0.0010(16) 0.0128(16) -0.0084(16)
C10 0.047(2) 0.075(3) 0.058(2) -0.023(2) -0.0018(17) 0.003(2)
C11 0.078(3) 0.044(2) 0.0403(18) -0.0063(15) 0.0081(18) -0.0105(19)
C12 0.053(2) 0.0483(19) 0.0391(17) -0.0003(15) 0.0107(15) 0.0024(16)
C13 0.070(3) 0.060(2) 0.064(2) 0.028(2) 0.019(2) 0.012(2)
C14 0.047(2) 0.040(2) 0.101(3) 0.010(2) 0.005(2) 0.0046(17)
C15 0.062(3) 0.109(5) 0.149(6) -0.028(4) -0.033(3) 0.006(3)
C16 0.058(3) 0.112(4) 0.152(5) 0.066(4) 0.052(3) 0.033(3)
C17 0.054(3) 0.057(2) 0.120(4) 0.008(3) 0.015(3) 0.016(2)
C18 0.0451(18) 0.0306(16) 0.0368(15) 0.0034(12) 0.0060(13) -0.0040(13)
C19 0.052(2) 0.054(2) 0.053(2) -0.0011(17) 0.0026(17) -0.0190(17)
C20 0.054(2) 0.0347(17) 0.0479(19) 0.0065(14) 0.0115(16) 0.0016(15)
C21 0.053(2) 0.0464(18) 0.0438(18) 0.0025(15) 0.0153(15) -0.0014(17)
N1 0.0318(13) 0.0356(14) 0.0403(14) -0.0010(11) 0.0023(11) -0.0014(11)
N2 0.0284(12) 0.0337(13) 0.0427(14) -0.0039(11) 0.0071(10) 0.0000(11)
N3 0.0395(15) 0.0324(13) 0.0415(14) 0.0019(11) 0.0040(12) 0.0001(11)
N4 0.0450(16) 0.0278(13) 0.0544(16) 0.0118(12) 0.0071(13) 0.0057(11)
N5 0.0367(14) 0.0353(13) 0.0340(13) 0.0000(11) 0.0011(11) 0.0015(11)
Si1 0.0405(5) 0.0392(5) 0.0342(4) -0.0038(3) 0.0062(4) -0.0014(4)
Si2 0.0353(5) 0.0434(5) 0.0710(7) 0.0085(5) 0.0034(5) 0.0068(4)
Ta1 0.03008(7) 0.02727(7) 0.03226(7) -0.00047(5) 0.00257(4) 0.00074(5)

loop_
_atom_type_symbol
_atom_type_description
_atom_type_scat_dispersion_real
_atom_type_scat_dispersion_imag
_atom_type_scat_source
C C 0.0033 0.0016 'International Tables Vol C Tables 4.2.6.8 and 6.1.1.4'
H H 0.0000 0.0000 'International Tables Vol C Tables 4.2.6.8 and 6.1.1.4'
N N 0.0061 0.0033 'International Tables Vol C Tables 4.2.6.8 and 6.1.1.4'
Si Si 0.0817 0.0704 'International Tables Vol C Tables 4.2.6.8 and 6.1.1.4'
Ta Ta -0.7052 6.5227 'International Tables Vol C Tables 4.2.6.8 and 6.1.1.4'

loop_
_geom_angle_atom_site_label_1
_geom_angle_atom_site_label_2
_geom_angle_atom_site_label_3
_geom_angle
C2 C1 Ta1 120.9(2)
C2 C1 H1A 107.1
Ta1 C1 H1A 107.1
C2 C1 H1B 107.1
Ta1 C1 H1B 107.1
H1A C1 H1B 106.8
C3 C2 C7 116.4(3)
C3 C2 C1 122.0(3)
C7 C2 C1 121.6(3)
C4 C3 C2 122.2(3)
C4 C3 H3 118.9
C2 C3 H3 118.9
C3 C4 C5 120.1(3)
C3 C4 H4 120.0
C5 C4 H4 120.0
C6 C5 C4 119.3(3)
C6 C5 H5 120.4
C4 C5 H5 120.4
C5 C6 C7 120.6(4)
C5 C6 H6 119.7
C7 C6 H6 119.7
C6 C7 C2 121.4(3)
C6 C7 H7 119.3
C2 C7 H7 119.3
N2 C8 H8A 109.5
N2 C8 H8B 109.5
H8A C8 H8B 109.5
N2 C8 H8C 109.5
H8A C8 H8C 109.5
H8B C8 H8C 109.5
N2 C9 H9A 109.5
N2 C9 H9B 109.5
H9A C9 H9B 109.5
N2 C9 H9C 109.5
H9A C9 H9C 109.5
H9B C9 H9C 109.5
Si1 C10 H10A 109.5
Si1 C10 H10B 109.5
H10A C10 H10B 109.5
Si1 C10 H10C 109.5
H10A C10 H10C 109.5
H10B C10 H10C 109.5
Si1 C11 H11A 109.5
Si1 C11 H11B 109.5
H11A C11 H11B 109.5
Si1 C11 H11C 109.5
H11A C11 H11C 109.5
H11B C11 H11C 109.5
Si1 C12 H12A 109.5
Si1 C12 H12B 109.5
H12A C12 H12B 109.5
Si1 C12 H12C 109.5
H12A C12 H12C 109.5
H12B C12 H12C 109.5
N4 C13 H13A 109.5
N4 C13 H13B 109.5
H13A C13 H13B 109.5
N4 C13 H13C 109.5
H13A C13 H13C 109.5
H13B C13 H13C 109.5
N4 C14 H14A 109.5
N4 C14 H14B 109.5
H14A C14 H14B 109.5
N4 C14 H14C 109.5
H14A C14 H14C 109.5
H14B C14 H14C 109.5
Si2 C15 H15A 109.5
Si2 C15 H15B 109.5
H15A C15 H15B 109.5
Si2 C15 H15C 109.5
H15A C15 H15C 109.5
H15B C15 H15C 109.5
Si2 C16 H16A 109.5
Si2 C16 H16B 109.5
H16A C16 H16B 109.5
Si2 C16 H16C 109.5
H16A C16 H16C 109.5
H16B C16 H16C 109.5
Si2 C17 H17A 109.5
Si2 C17 H17B 109.5
H17A C17 H17B 109.5
Si2 C17 H17C 109.5
H17A C17 H17C 109.5
H17B C17 H17C 109.5
N5 C18 C21 109.9(3)
N5 C18 C20 108.7(3)
C21 C18 C20 109.8(3)
N5 C18 C19 109.4(3)
C21 C18 C19 109.7(3)
C20 C18 C19 109.4(3)
C18 C19 H19A 109.5
C18 C19 H19B 109.5
H19A C19 H19B 109.5
C18 C19 H19C 109.5
H19A C19 H19C 109.5
H19B C19 H19C 109.5
C18 C20 H20A 109.5
C18 C20 H20B 109.5
H20A C20 H20B 109.5
C18 C20 H20C 109.5
H20A C20 H20C 109.5
H20B C20 H20C 109.5
C18 C21 H21A 109.5
C18 C21 H21B 109.5
H21A C21 H21B 109.5
C18 C21 H21C 109.5
H21A C21 H21C 109.5
H21B C21 H21C 109.5
N2 N1 Si1 126.94(19)
N2 N1 Ta1 77.64(14)
Si1 N1 Ta1 145.85(15)
N1 N2 C9 113.6(2)
N1 N2 C8 115.3(2)
C9 N2 C8 112.5(3)
N1 N2 Ta1 63.11(13)
C9 N2 Ta1 123.6(2)
C8 N2 Ta1 118.85(19)
N4 N3 Si2 128.7(2)
N4 N3 Ta1 84.75(16)
Si2 N3 Ta1 145.95(15)
N3 N4 C13 112.5(3)
N3 N4 C14 112.8(3)
C13 N4 C14 111.2(3)
N3 N4 Ta1 57.32(13)
C13 N4 Ta1 122.3(2)
C14 N4 Ta1 125.3(2)
C18 N5 Ta1 174.0(2)
N1 Si1 C12 110.80(15)
N1 Si1 C10 103.21(15)
C12 Si1 C10 112.41(18)
N1 Si1 C11 115.25(14)
C12 Si1 C11 106.45(17)
C10 Si1 C11 108.9(2)
N3 Si2 C16 105.53(19)
N3 Si2 C17 112.72(17)
C16 Si2 C17 109.8(3)
N3 Si2 C15 111.0(2)
C16 Si2 C15 109.6(3)
C17 Si2 C15 108.2(3)
N5 Ta1 N3 108.25(11)
N5 Ta1 N1 105.99(10)
N3 Ta1 N1 110.85(10)
N5 Ta1 C1 101.31(12)
N3 Ta1 C1 103.01(11)
N1 Ta1 C1 126.16(11)
N5 Ta1 N2 113.49(10)
N3 Ta1 N2 133.93(10)
N1 Ta1 N2 39.25(9)
C1 Ta1 N2 87.34(11)
N5 Ta1 N4 146.17(11)
N3 Ta1 N4 37.93(10)
N1 Ta1 N4 92.23(10)
C1 Ta1 N4 89.74(11)
N2 Ta1 N4 98.74(10)

loop_
_geom_bond_atom_site_label_1
_geom_bond_atom_site_label_2
_geom_bond_distance
C1 C2 1.481(4)
C1 Ta1 2.234(3)
C1 H1A 0.9900
C1 H1B 0.9900
C2 C3 1.395(5)
C2 C7 1.400(5)
C3 C4 1.379(5)
C3 H3 0.9500
C4 C5 1.383(5)
C4 H4 0.9500
C5 C6 1.372(5)
C5 H5 0.9500
C6 C7 1.387(5)
C6 H6 0.9500
C7 H7 0.9500
C8 N2 1.467(4)
C8 H8A 0.9800
C8 H8B 0.9800
C8 H8C 0.9800
C9 N2 1.466(4)
C9 H9A 0.9800
C9 H9B 0.9800
C9 H9C 0.9800
C10 Si1 1.865(4)
C10 H10A 0.9800
C10 H10B 0.9800
C10 H10C 0.9800
C11 Si1 1.873(4)
C11 H11A 0.9800
C11 H11B 0.9800
C11 H11C 0.9800
C12 Si1 1.859(3)
C12 H12A 0.9800
C12 H12B 0.9800
C12 H12C 0.9800
C13 N4 1.465(5)
C13 H13A 0.9800
C13 H13B 0.9800
C13 H13C 0.9800
C14 N4 1.468(5)
C14 H14A 0.9800
C14 H14B 0.9800
C14 H14C 0.9800
C15 Si2 1.861(6)
C15 H15A 0.9800
C15 H15B 0.9800
C15 H15C 0.9800
C16 Si2 1.843(5)
C16 H16A 0.9800
C16 H16B 0.9800
C16 H16C 0.9800
C17 Si2 1.851(4)
C17 H17A 0.9800
C17 H17B 0.9800
C17 H17C 0.9800
C18 N5 1.449(4)
C18 C21 1.528(4)
C18 C20 1.535(5)
C18 C19 1.535(5)
C19 H19A 0.9800
C19 H19B 0.9800
C19 H19C 0.9800
C20 H20A 0.9800
C20 H20B 0.9800
C20 H20C 0.9800
C21 H21A 0.9800
C21 H21B 0.9800
C21 H21C 0.9800
N1 N2 1.450(3)
N1 Si1 1.727(3)
N1 Ta1 2.044(3)
N2 Ta1 2.239(2)
N3 N4 1.454(4)
N3 Si2 1.744(3)
N3 Ta1 1.991(3)
N4 Ta1 2.355(2)
N5 Ta1 1.778(3)

loop_
_geom_torsion_atom_site_label_1
_geom_torsion_atom_site_label_2
_geom_torsion_atom_site_label_3
_geom_torsion_atom_site_label_4
_geom_torsion
Ta1 C1 C2 C3 -67.7(4)
Ta1 C1 C2 C7 111.6(3)
C7 C2 C3 C4 0.2(5)
C1 C2 C3 C4 179.5(3)
C2 C3 C4 C5 -1.0(6)
C3 C4 C5 C6 0.7(6)
C4 C5 C6 C7 0.3(6)
C5 C6 C7 C2 -1.2(5)
C3 C2 C7 C6 0.9(5)
C1 C2 C7 C6 -178.5(3)
Si1 N1 N2 C9 89.4(3)
Ta1 N1 N2 C9 -117.1(2)
Si1 N1 N2 C8 -42.5(3)
Ta1 N1 N2 C8 111.0(2)
Si1 N1 N2 Ta1 -153.5(2)
Si2 N3 N4 C13 -58.4(4)
Ta1 N3 N4 C13 114.9(2)
Si2 N3 N4 C14 68.4(4)
Ta1 N3 N4 C14 -118.4(2)
Si2 N3 N4 Ta1 -173.2(3)
C21 C18 N5 Ta1 -163(2)
C20 C18 N5 Ta1 77(2)
C19 C18 N5 Ta1 -43(2)
N2 N1 Si1 C12 -49.9(3)
Ta1 N1 Si1 C12 -179.0(2)
N2 N1 Si1 C10 -170.4(3)
Ta1 N1 Si1 C10 60.5(3)
N2 N1 Si1 C11 71.1(3)
Ta1 N1 Si1 C11 -58.1(3)
N4 N3 Si2 C16 -154.0(3)
Ta1 N3 Si2 C16 38.1(4)
N4 N3 Si2 C17 -34.1(3)
Ta1 N3 Si2 C17 158.0(3)
N4 N3 Si2 C15 87.4(4)
Ta1 N3 Si2 C15 -80.5(4)
C18 N5 Ta1 N3 98(2)
C18 N5 Ta1 N1 -21(2)
C18 N5 Ta1 C1 -155(2)
C18 N5 Ta1 N2 -63(2)
C18 N5 Ta1 N4 99(2)
N4 N3 Ta1 N5 179.04(16)
Si2 N3 Ta1 N5 -10.4(3)
N4 N3 Ta1 N1 -65.11(18)
Si2 N3 Ta1 N1 105.5(3)
N4 N3 Ta1 C1 72.30(18)
Si2 N3 Ta1 C1 -117.1(3)
N4 N3 Ta1 N2 -26.7(2)
Si2 N3 Ta1 N2 143.8(2)
Si2 N3 Ta1 N4 170.6(4)
N2 N1 Ta1 N5 -107.73(16)
Si1 N1 Ta1 N5 32.9(3)
N2 N1 Ta1 N3 135.02(15)
Si1 N1 Ta1 N3 -84.4(3)
N2 N1 Ta1 C1 9.8(2)
Si1 N1 Ta1 C1 150.4(2)
Si1 N1 Ta1 N2 140.6(3)
N2 N1 Ta1 N4 101.10(16)
Si1 N1 Ta1 N4 -118.3(3)
C2 C1 Ta1 N5 63.0(3)
C2 C1 Ta1 N3 174.9(3)
C2 C1 Ta1 N1 -56.6(3)
C2 C1 Ta1 N2 -50.5(3)
C2 C1 Ta1 N4 -149.2(3)
N1 N2 Ta1 N5 86.72(17)
C9 N2 Ta1 N5 -171.6(2)
C8 N2 Ta1 N5 -18.8(2)
N1 N2 Ta1 N3 -66.5(2)
C9 N2 Ta1 N3 35.1(3)
C8 N2 Ta1 N3 -172.0(2)
C9 N2 Ta1 N1 101.6(3)
C8 N2 Ta1 N1 -105.5(3)
N1 N2 Ta1 C1 -172.10(17)
C9 N2 Ta1 C1 -70.5(3)
C8 N2 Ta1 C1 82.4(2)
N1 N2 Ta1 N4 -82.77(16)
C9 N2 Ta1 N4 18.9(3)
C8 N2 Ta1 N4 171.7(2)
N3 N4 Ta1 N5 -1.6(3)
C13 N4 Ta1 N5 -99.3(3)
C14 N4 Ta1 N5 94.7(3)
C13 N4 Ta1 N3 -97.7(3)
C14 N4 Ta1 N3 96.3(3)
N3 N4 Ta1 N1 121.97(17)
C13 N4 Ta1 N1 24.3(3)
C14 N4 Ta1 N1 -141.7(3)
N3 N4 Ta1 C1 -111.85(18)
C13 N4 Ta1 C1 150.5(3)
C14 N4 Ta1 C1 -15.5(3)
N3 N4 Ta1 N2 160.88(16)
C13 N4 Ta1 N2 63.2(3)
C14 N4 Ta1 N2 -102.8(3)
